data_4064628
loop_
_publ_author_name
'Roberts (n\'ee Lancashire), Hannah N.'
'Brown, Neil J.'
'Edge, Ruth'
'Lewin, Ross'
'Collison, David'
'Low, Paul J.'
'Whiteley, Mark W.'

_publ_contact_author
; 
    Hannah Roberts
;
_publ_section_title
;
 Synthesis, Redox Chemistry, and Electronic Structure of the Alkynyl
 Cyclopentadienyl Molybdenum Complexes [Mo(C\\tb
 CR)(CO)(L2)Cp&#x2032;]n+(n= 0 or 1; R = Ph or C6H4-4-Me, L2=
 Ph2PCH2CH2PPh2or 2PMe3, Cp&#x2032; = Cp or Cp*)
;
_journal_issue 14
_journal_name_full Organometallics
_journal_page_first 3763
_journal_paper_doi 10.1021/om200229c
_journal_volume 30
_journal_year 2011
_chemical_formula_moiety 'C41 H36 Mo O P2'
_chemical_formula_sum 'C41 H36 Mo O P2'
_chemical_formula_weight 702.58
_chemical_name_systematic
; 
 ? 
;
_space_group_IT_number 14
_symmetry_cell_setting monoclinic
_symmetry_space_group_name_Hall '-P 2ybc'
_symmetry_space_group_name_H-M 'P 1 21/c 1'
_atom_sites_solution_hydrogens geom
_atom_sites_solution_primary direct
_atom_sites_solution_secondary difmap
_audit_creation_method SHELXL-97
_cell_angle_alpha 90.00
_cell_angle_beta 97.2200(12)
_cell_angle_gamma 90.00
_cell_formula_units_Z 4
_cell_length_a 12.3460(4)
_cell_length_b 16.4490(5)
_cell_length_c 16.0400(6)
_cell_measurement_reflns_used 63110
_cell_measurement_temperature 100(2)
_cell_measurement_theta_max 25.850
_cell_measurement_theta_min 1.240
_cell_volume 3231.56(19)
_computing_cell_refinement
;
CrysAlis RED, Oxford Diffraction Ltd.,
Version 1.171.32.24 (release 21-04-2008 CrysAlis171 .NET)
(compiled Apr 21 2008,18:23:10)
;
_computing_data_collection
;
CrysAlis CCD, Oxford Diffraction Ltd.,
Version 1.171.32.24 (release 21-04-2008 CrysAlis171 .NET)
(compiled Apr 21 2008,18:23:10)
;
_computing_data_reduction
;
CrysAlis RED, Oxford Diffraction Ltd.,
Version 1.171.32.24 (release 21-04-2008 CrysAlis171 .NET)
(compiled Apr 21 2008,18:23:10)
;
_computing_molecular_graphics 'SHELXL-97 (Sheldrick, 1997)'
_computing_publication_material 'SHELXL-97 (Sheldrick, 1997)'
_computing_structure_refinement 'SHELXL-97 (Sheldrick, 1997)'
_computing_structure_solution 'SHELXS-97 (Sheldrick, 1990)'
_diffrn_ambient_temperature 100(2)
_diffrn_detector_area_resol_mean 8.3367
_diffrn_measured_fraction_theta_full 1.000
_diffrn_measured_fraction_theta_max 0.981
_diffrn_measurement_device_type 'Oxford Diffraction XCalibur 2'
_diffrn_measurement_method 'phi and omega'
_diffrn_radiation_monochromator graphite
_diffrn_radiation_source 'Enhance (Mo) X-ray Source'
_diffrn_radiation_type MoK\a
_diffrn_radiation_wavelength 0.71073
_diffrn_reflns_av_R_equivalents 0.0000
_diffrn_reflns_av_sigmaI/netI 0.0955
_diffrn_reflns_limit_h_max 15
_diffrn_reflns_limit_h_min 0
_diffrn_reflns_limit_k_max 20
_diffrn_reflns_limit_k_min 0
_diffrn_reflns_limit_l_max 19
_diffrn_reflns_limit_l_min -19
_diffrn_reflns_number 6130
_diffrn_reflns_theta_full 25.00
_diffrn_reflns_theta_max 25.85
_diffrn_reflns_theta_min 1.66
_exptl_absorpt_coefficient_mu 0.538
_exptl_absorpt_correction_T_max 0.9000
_exptl_absorpt_correction_T_min 0.8136
_exptl_absorpt_correction_type multi-scan
_exptl_absorpt_process_details
;
CrysAlis RED, Oxford Diffraction Ltd.,
Version 1.171.32.24 (release 21-04-2008 CrysAlis171 .NET)
(compiled Apr 21 2008,18:23:10)
Empirical absorption correction using spherical harmonics,
 implemented in SCALE3 ABSPACK scaling algorithm.
;
_exptl_crystal_colour yellow
_exptl_crystal_density_diffrn 1.444
_exptl_crystal_density_method 'not measured'
_exptl_crystal_description needle
_exptl_crystal_F_000 1448
_exptl_crystal_size_max 0.40
_exptl_crystal_size_mid 0.30
_exptl_crystal_size_min 0.20
_refine_diff_density_max 0.952
_refine_diff_density_min -1.635
_refine_diff_density_rms 0.202
_refine_ls_extinction_method none
_refine_ls_goodness_of_fit_ref 1.048
_refine_ls_hydrogen_treatment constr
_refine_ls_matrix_type full
_refine_ls_number_parameters 407
_refine_ls_number_reflns 6130
_refine_ls_number_restraints 0
_refine_ls_restrained_S_all 1.048
_refine_ls_R_factor_all 0.1424
_refine_ls_R_factor_gt 0.0782
_refine_ls_shift/su_max 0.000
_refine_ls_shift/su_mean 0.000
_refine_ls_structure_factor_coef Fsqd
_refine_ls_weighting_details 'calc w=1/[\s^2^(Fo^2^)+(0.1168P)^2^+19.1916P] where P=(Fo^2^+2Fc^2^)/3'
_refine_ls_weighting_scheme calc
_refine_ls_wR_factor_gt 0.1862
_refine_ls_wR_factor_ref 0.2384
_reflns_number_gt 3836
_reflns_number_total 6130
_reflns_threshold_expression >2sigma(I)
_cod_data_source_file om200229c_si_002.cif
_cod_data_source_block omwwn27
_cod_depositor_comments
;
The following automatic conversions were performed:

'_symmetry_cell_setting' value 'Monoclinic' changed to 'monoclinic'
according to /home/saulius/struct/CIF-dictionaries/cif_core.dic
dictionary named 'cif_core.dic' version 2.4.1 from 2010-06-29.

Automatic conversion script
Id: cif_fix_values 1715 2011-07-08 13:25:40Z adriana 
;
_cod_original_sg_symbol_H-M P21/c
_cod_database_code 4064628

loop_
_symmetry_equiv_pos_as_xyz
'x, y, z'
'-x, y+1/2, -z+1/2'
'-x, -y, -z'
'x, -y-1/2, z-1/2'

loop_
_atom_site_label
_atom_site_type_symbol
_atom_site_fract_x
_atom_site_fract_y
_atom_site_fract_z
_atom_site_U_iso_or_equiv
_atom_site_adp_type
_atom_site_occupancy
_atom_site_symmetry_multiplicity
_atom_site_calc_flag
_atom_site_refinement_flags
C1 C 0.1364(7) 0.3854(5) 0.0913(6) 0.034(2) Uani 1 1 d .
C2 C 0.2073(7) 0.3803(5) 0.0462(5) 0.0326(19) Uani 1 1 d .
C3 C 0.2970(7) 0.3740(5) -0.0019(5) 0.034(2) Uani 1 1 d .
C4 C 0.3459(7) 0.4436(6) -0.0302(6) 0.037(2) Uani 1 1 d .
H4 H 0.3176 0.4957 -0.0189 0.044 Uiso 1 1 calc R
C5 C 0.4353(8) 0.4379(6) -0.0744(6) 0.043(2) Uani 1 1 d .
H5 H 0.4666 0.4861 -0.0937 0.051 Uiso 1 1 calc R
C6 C 0.4797(7) 0.3628(6) -0.0911(6) 0.042(2) Uani 1 1 d .
C7 C 0.5806(9) 0.3574(8) -0.1335(7) 0.063(3) Uani 1 1 d .
H7A H 0.6416 0.3382 -0.0932 0.095 Uiso 1 1 calc R
H7B H 0.5980 0.4113 -0.1544 0.095 Uiso 1 1 calc R
H7C H 0.5685 0.3193 -0.1807 0.095 Uiso 1 1 calc R
C8 C 0.4296(8) 0.2934(6) -0.0651(6) 0.043(2) Uani 1 1 d .
H8 H 0.4569 0.2414 -0.0775 0.052 Uiso 1 1 calc R
C9 C 0.3384(7) 0.2992(6) -0.0204(5) 0.038(2) Uani 1 1 d .
H9 H 0.3052 0.2511 -0.0030 0.046 Uiso 1 1 calc R
C10 C 0.0617(7) 0.5187(5) 0.2650(6) 0.036(2) Uani 1 1 d .
H10 H 0.0981 0.5115 0.3203 0.043 Uiso 1 1 calc R
C11 C -0.0540(8) 0.5218(5) 0.2409(6) 0.040(2) Uani 1 1 d .
H11 H -0.1084 0.5167 0.2775 0.048 Uiso 1 1 calc R
C12 C -0.0732(8) 0.5336(5) 0.1525(7) 0.042(2) Uani 1 1 d .
H12 H -0.1427 0.5382 0.1199 0.051 Uiso 1 1 calc R
C13 C 0.0288(9) 0.5375(5) 0.1216(6) 0.043(2) Uani 1 1 d .
H13 H 0.0399 0.5448 0.0645 0.052 Uiso 1 1 calc R
C14 C 0.1116(7) 0.5286(5) 0.1904(6) 0.040(2) Uani 1 1 d .
H14 H 0.1879 0.5292 0.1873 0.048 Uiso 1 1 calc R
C15 C -0.0708(8) 0.3511(6) 0.0803(6) 0.040(2) Uani 1 1 d .
C16 C 0.1958(7) 0.2221(5) 0.1906(5) 0.0332(19) Uani 1 1 d .
C17 C 0.1400(7) 0.1919(5) 0.1154(5) 0.0303(18) Uani 1 1 d .
H17 H 0.0792 0.2208 0.0879 0.036 Uiso 1 1 calc R
C18 C 0.1729(7) 0.1199(5) 0.0806(5) 0.0325(19) Uani 1 1 d .
H18 H 0.1339 0.0997 0.0301 0.039 Uiso 1 1 calc R
C19 C 0.2624(7) 0.0778(5) 0.1193(6) 0.036(2) Uani 1 1 d .
H19 H 0.2851 0.0291 0.0948 0.043 Uiso 1 1 calc R
C20 C 0.3193(7) 0.1064(5) 0.1941(6) 0.037(2) Uani 1 1 d .
H20 H 0.3805 0.0773 0.2208 0.044 Uiso 1 1 calc R
C21 C 0.2855(7) 0.1781(5) 0.2294(6) 0.036(2) Uani 1 1 d .
H21 H 0.3240 0.1974 0.2806 0.043 Uiso 1 1 calc R
C22 C 0.2716(7) 0.3598(5) 0.2904(5) 0.0326(19) Uani 1 1 d .
C23 C 0.3612(7) 0.3687(5) 0.2459(6) 0.037(2) Uani 1 1 d .
H23 H 0.3582 0.3449 0.1917 0.044 Uiso 1 1 calc R
C24 C 0.4544(7) 0.4111(6) 0.2780(6) 0.041(2) Uani 1 1 d .
H24 H 0.5136 0.4168 0.2459 0.049 Uiso 1 1 calc R
C25 C 0.4599(7) 0.4456(6) 0.3591(6) 0.041(2) Uani 1 1 d .
H25 H 0.5231 0.4746 0.3824 0.049 Uiso 1 1 calc R
C26 C 0.3723(7) 0.4368(5) 0.4040(5) 0.034(2) Uani 1 1 d .
H26 H 0.3754 0.4598 0.4586 0.041 Uiso 1 1 calc R
C27 C 0.2803(7) 0.3948(5) 0.3702(5) 0.034(2) Uani 1 1 d .
H27 H 0.2210 0.3896 0.4022 0.040 Uiso 1 1 calc R
C28 C 0.0917(7) 0.2582(5) 0.3306(5) 0.0303(18) Uani 1 1 d .
H28A H 0.1366 0.2098 0.3482 0.036 Uiso 1 1 calc R
H28B H 0.0921 0.2949 0.3795 0.036 Uiso 1 1 calc R
C29 C -0.0255(6) 0.2327(5) 0.2980(5) 0.0323(19) Uani 1 1 d .
H29A H -0.0619 0.2100 0.3444 0.039 Uiso 1 1 calc R
H29B H -0.0250 0.1905 0.2540 0.039 Uiso 1 1 calc R
C30 C -0.1459(7) 0.3606(5) 0.3525(5) 0.0316(19) Uani 1 1 d .
C31 C -0.0734(7) 0.3999(5) 0.4119(5) 0.0313(19) Uani 1 1 d .
H31 H -0.0041 0.4163 0.3980 0.038 Uiso 1 1 calc R
C32 C -0.1009(8) 0.4157(5) 0.4923(6) 0.038(2) Uani 1 1 d .
H32 H -0.0490 0.4409 0.5330 0.046 Uiso 1 1 calc R
C33 C -0.2002(8) 0.3956(6) 0.5131(6) 0.043(2) Uani 1 1 d .
H33 H -0.2188 0.4080 0.5673 0.052 Uiso 1 1 calc R
C34 C -0.2753(8) 0.3566(6) 0.4540(6) 0.042(2) Uani 1 1 d .
H34 H -0.3451 0.3418 0.4682 0.050 Uiso 1 1 calc R
C35 C -0.2482(7) 0.3392(5) 0.3744(5) 0.0335(19) Uani 1 1 d .
H35 H -0.2997 0.3127 0.3345 0.040 Uiso 1 1 calc R
C36 C -0.2271(7) 0.2849(5) 0.2004(5) 0.0294(18) Uani 1 1 d .
C37 C -0.3000(7) 0.3397(5) 0.1562(5) 0.034(2) Uani 1 1 d .
H37 H -0.2800 0.3952 0.1524 0.041 Uiso 1 1 calc R
C38 C -0.4009(7) 0.3137(5) 0.1181(6) 0.036(2) Uani 1 1 d .
H38 H -0.4497 0.3511 0.0880 0.043 Uiso 1 1 calc R
C39 C -0.4303(8) 0.2329(6) 0.1241(6) 0.040(2) Uani 1 1 d .
H39 H -0.5005 0.2158 0.0991 0.048 Uiso 1 1 calc R
C40 C -0.3614(7) 0.1775(6) 0.1647(6) 0.041(2) Uani 1 1 d .
H40 H -0.3822 0.1219 0.1666 0.050 Uiso 1 1 calc R
C41 C -0.2592(7) 0.2032(5) 0.2039(6) 0.034(2) Uani 1 1 d .
H41 H -0.2110 0.1649 0.2332 0.041 Uiso 1 1 calc R
Mo1 Mo 0.01665(6) 0.40754(4) 0.17375(5) 0.0272(2) Uani 1 1 d .
O1 O -0.1191(5) 0.3235(4) 0.0208(4) 0.0421(15) Uani 1 1 d .
P1 P 0.14634(17) 0.31078(12) 0.24349(14) 0.0275(5) Uani 1 1 d .
P2 P -0.09891(17) 0.32332(12) 0.25427(14) 0.0277(5) Uani 1 1 d .

loop_
_atom_site_aniso_label
_atom_site_aniso_U_11
_atom_site_aniso_U_22
_atom_site_aniso_U_33
_atom_site_aniso_U_23
_atom_site_aniso_U_13
_atom_site_aniso_U_12
C1 0.028(4) 0.034(5) 0.037(5) -0.001(4) -0.002(4) -0.001(4)
C2 0.036(5) 0.032(4) 0.030(5) 0.004(4) 0.002(4) 0.001(4)
C3 0.026(4) 0.044(5) 0.031(5) -0.004(4) 0.002(4) 0.002(4)
C4 0.029(5) 0.041(5) 0.039(5) -0.004(4) 0.003(4) -0.003(4)
C5 0.040(5) 0.052(6) 0.036(5) 0.010(4) 0.002(4) -0.005(4)
C6 0.033(5) 0.055(6) 0.039(6) -0.003(5) 0.009(4) 0.004(4)
C7 0.055(7) 0.086(9) 0.053(7) 0.005(6) 0.021(6) 0.008(6)
C8 0.041(5) 0.047(6) 0.043(6) -0.005(4) 0.008(4) 0.009(4)
C9 0.036(5) 0.050(6) 0.029(5) 0.005(4) 0.004(4) -0.003(4)
C10 0.047(5) 0.023(4) 0.037(5) -0.017(4) 0.000(4) -0.001(4)
C11 0.052(6) 0.018(4) 0.052(6) -0.013(4) 0.018(5) 0.005(4)
C12 0.040(5) 0.020(4) 0.062(7) -0.005(4) -0.015(5) 0.008(4)
C13 0.073(7) 0.023(4) 0.035(5) 0.004(4) 0.011(5) -0.002(4)
C14 0.035(5) 0.021(4) 0.067(7) -0.012(4) 0.019(5) -0.007(4)
C15 0.042(5) 0.038(5) 0.043(6) 0.009(4) 0.019(5) 0.003(4)
C16 0.036(5) 0.031(4) 0.033(5) 0.003(4) 0.009(4) -0.006(4)
C17 0.031(4) 0.026(4) 0.034(5) -0.001(4) 0.004(4) -0.002(3)
C18 0.037(5) 0.035(5) 0.027(5) 0.003(4) 0.009(4) -0.001(4)
C19 0.036(5) 0.036(5) 0.038(5) -0.008(4) 0.011(4) 0.000(4)
C20 0.029(4) 0.037(5) 0.045(6) -0.001(4) 0.006(4) 0.008(4)
C21 0.030(5) 0.037(5) 0.039(5) -0.005(4) -0.003(4) 0.005(4)
C22 0.036(5) 0.032(4) 0.031(5) 0.002(4) 0.009(4) -0.002(4)
C23 0.029(5) 0.045(5) 0.036(5) -0.002(4) 0.004(4) -0.004(4)
C24 0.029(5) 0.050(5) 0.044(6) -0.007(5) 0.009(4) -0.008(4)
C25 0.028(5) 0.041(5) 0.053(6) -0.006(5) 0.003(4) -0.008(4)
C26 0.035(5) 0.039(5) 0.027(5) -0.002(4) 0.001(4) -0.004(4)
C27 0.029(4) 0.038(5) 0.036(5) -0.001(4) 0.013(4) -0.002(4)
C28 0.029(4) 0.028(4) 0.034(5) 0.002(4) 0.004(4) 0.005(3)
C29 0.025(4) 0.039(5) 0.033(5) 0.002(4) 0.008(4) 0.000(4)
C30 0.027(4) 0.034(5) 0.032(5) -0.004(4) -0.001(4) 0.001(4)
C31 0.031(4) 0.034(4) 0.031(5) 0.004(4) 0.011(4) 0.005(4)
C32 0.043(5) 0.035(5) 0.033(5) -0.005(4) -0.009(4) 0.005(4)
C33 0.042(5) 0.049(6) 0.041(6) -0.002(4) 0.012(4) 0.004(4)
C34 0.044(5) 0.043(5) 0.040(6) 0.004(4) 0.010(4) -0.007(4)
C35 0.037(5) 0.033(4) 0.033(5) -0.001(4) 0.010(4) -0.006(4)
C36 0.033(5) 0.029(4) 0.027(4) -0.003(3) 0.008(4) -0.004(4)
C37 0.030(5) 0.034(5) 0.038(5) -0.002(4) 0.006(4) -0.004(4)
C38 0.035(5) 0.041(5) 0.034(5) -0.002(4) 0.011(4) 0.005(4)
C39 0.033(5) 0.048(6) 0.039(5) -0.002(4) 0.004(4) -0.003(4)
C40 0.041(5) 0.033(5) 0.051(6) 0.004(4) 0.012(5) -0.007(4)
C41 0.037(5) 0.032(5) 0.035(5) 0.001(4) 0.008(4) -0.005(4)
Mo1 0.0261(4) 0.0252(4) 0.0308(4) 0.0005(3) 0.0047(3) 0.0000(3)
O1 0.044(4) 0.050(4) 0.032(4) -0.008(3) 0.004(3) -0.014(3)
P1 0.0245(11) 0.0278(11) 0.0302(12) 0.0001(9) 0.0035(9) 0.0009(8)
P2 0.0256(11) 0.0267(11) 0.0314(12) 0.0010(9) 0.0055(9) -0.0019(9)

loop_
_atom_type_symbol
_atom_type_description
_atom_type_scat_dispersion_real
_atom_type_scat_dispersion_imag
_atom_type_scat_source
Mo Mo -1.6832 0.6857 'International Tables Vol C Tables 4.2.6.8 and 6.1.1.4'
C C 0.0033 0.0016 'International Tables Vol C Tables 4.2.6.8 and 6.1.1.4'
H H 0.0000 0.0000 'International Tables Vol C Tables 4.2.6.8 and 6.1.1.4'
O O 0.0106 0.0060 'International Tables Vol C Tables 4.2.6.8 and 6.1.1.4'
P P 0.1023 0.0942 'International Tables Vol C Tables 4.2.6.8 and 6.1.1.4'

loop_
_geom_angle_atom_site_label_1
_geom_angle_atom_site_label_2
_geom_angle_atom_site_label_3
_geom_angle
C2 C1 Mo1 173.8(7)
C1 C2 C3 175.9(9)
C9 C3 C4 118.3(8)
C9 C3 C2 121.0(8)
C4 C3 C2 120.7(8)
C5 C4 C3 120.9(8)
C5 C4 H4 119.5
C3 C4 H4 119.5
C4 C5 C6 121.1(9)
C4 C5 H5 119.5
C6 C5 H5 119.5
C8 C6 C5 118.2(8)
C8 C6 C7 121.1(9)
C5 C6 C7 120.7(9)
C6 C7 H7A 109.5
C6 C7 H7B 109.5
H7A C7 H7B 109.5
C6 C7 H7C 109.5
H7A C7 H7C 109.5
H7B C7 H7C 109.5
C6 C8 C9 120.7(9)
C6 C8 H8 119.6
C9 C8 H8 119.6
C3 C9 C8 120.8(9)
C3 C9 H9 119.6
C8 C9 H9 119.6
C14 C10 C11 106.9(8)
C14 C10 Mo1 70.2(4)
C11 C10 Mo1 73.2(4)
C14 C10 H10 126.5
C11 C10 H10 126.5
Mo1 C10 H10 121.9
C12 C11 C10 108.1(8)
C12 C11 Mo1 71.5(5)
C10 C11 Mo1 71.7(4)
C12 C11 H11 126.0
C10 C11 H11 126.0
Mo1 C11 H11 122.5
C13 C12 C11 108.2(8)
C13 C12 Mo1 70.5(5)
C11 C12 Mo1 73.6(5)
C13 C12 H12 125.9
C11 C12 H12 125.9
Mo1 C12 H12 121.7
C12 C13 C14 108.0(8)
C12 C13 Mo1 74.3(5)
C14 C13 Mo1 72.2(5)
C12 C13 H13 126.0
C14 C13 H13 126.0
Mo1 C13 H13 119.3
C13 C14 C10 108.8(8)
C13 C14 Mo1 72.1(5)
C10 C14 Mo1 74.4(5)
C13 C14 H14 125.6
C10 C14 H14 125.6
Mo1 C14 H14 119.6
O1 C15 Mo1 173.7(8)
C21 C16 C17 118.3(8)
C21 C16 P1 119.8(7)
C17 C16 P1 121.6(7)
C18 C17 C16 120.6(8)
C18 C17 H17 119.7
C16 C17 H17 119.7
C19 C18 C17 120.3(8)
C19 C18 H18 119.9
C17 C18 H18 119.9
C18 C19 C20 120.3(8)
C18 C19 H19 119.8
C20 C19 H19 119.8
C19 C20 C21 119.4(8)
C19 C20 H20 120.3
C21 C20 H20 120.3
C20 C21 C16 121.1(8)
C20 C21 H21 119.4
C16 C21 H21 119.4
C27 C22 C23 116.8(8)
C27 C22 P1 121.7(6)
C23 C22 P1 121.4(7)
C24 C23 C22 122.4(9)
C24 C23 H23 118.8
C22 C23 H23 118.8
C23 C24 C25 119.0(8)
C23 C24 H24 120.5
C25 C24 H24 120.5
C26 C25 C24 119.2(8)
C26 C25 H25 120.4
C24 C25 H25 120.4
C25 C26 C27 120.5(8)
C25 C26 H26 119.8
C27 C26 H26 119.8
C26 C27 C22 122.1(8)
C26 C27 H27 119.0
C22 C27 H27 119.0
C29 C28 P1 106.8(6)
C29 C28 H28A 110.4
P1 C28 H28A 110.4
C29 C28 H28B 110.4
P1 C28 H28B 110.4
H28A C28 H28B 108.6
C28 C29 P2 107.9(6)
C28 C29 H29A 110.1
P2 C29 H29A 110.1
C28 C29 H29B 110.1
P2 C29 H29B 110.1
H29A C29 H29B 108.4
C31 C30 C35 118.1(8)
C31 C30 P2 119.8(6)
C35 C30 P2 121.4(6)
C30 C31 C32 120.7(8)
C30 C31 H31 119.6
C32 C31 H31 119.6
C33 C32 C31 121.0(9)
C33 C32 H32 119.5
C31 C32 H32 119.5
C32 C33 C34 119.4(9)
C32 C33 H33 120.3
C34 C33 H33 120.3
C35 C34 C33 120.2(9)
C35 C34 H34 119.9
C33 C34 H34 119.9
C34 C35 C30 120.6(8)
C34 C35 H35 119.7
C30 C35 H35 119.7
C37 C36 C41 118.0(8)
C37 C36 P2 118.8(6)
C41 C36 P2 123.1(7)
C38 C37 C36 120.6(8)
C38 C37 H37 119.7
C36 C37 H37 119.7
C39 C38 C37 119.7(9)
C39 C38 H38 120.1
C37 C38 H38 120.1
C40 C39 C38 121.6(9)
C40 C39 H39 119.2
C38 C39 H39 119.2
C39 C40 C41 119.2(8)
C39 C40 H40 120.4
C41 C40 H40 120.4
C40 C41 C36 120.9(8)
C40 C41 H41 119.6
C36 C41 H41 119.6
C15 Mo1 C1 78.7(3)
C15 Mo1 C13 102.4(4)
C1 Mo1 C13 81.5(3)
C15 Mo1 C14 135.9(4)
C1 Mo1 C14 80.7(3)
C13 Mo1 C14 35.7(3)
C15 Mo1 C12 95.9(3)
C1 Mo1 C12 114.2(3)
C13 Mo1 C12 35.2(3)
C14 Mo1 C12 58.7(3)
C15 Mo1 C10 154.3(3)
C1 Mo1 C10 112.8(3)
C13 Mo1 C10 59.1(3)
C14 Mo1 C10 35.4(3)
C12 Mo1 C10 58.6(3)
C15 Mo1 C11 121.3(4)
C1 Mo1 C11 137.3(3)
C13 Mo1 C11 58.5(3)
C14 Mo1 C11 58.5(3)
C12 Mo1 C11 34.9(3)
C10 Mo1 C11 35.1(3)
C15 Mo1 P1 108.0(3)
C1 Mo1 P1 72.9(2)
C13 Mo1 P1 134.8(3)
C14 Mo1 P1 102.5(3)
C12 Mo1 P1 156.1(2)
C10 Mo1 P1 97.6(2)
C11 Mo1 P1 124.5(3)
C15 Mo1 P2 80.5(3)
C1 Mo1 P2 136.0(2)
C13 Mo1 P2 141.1(3)
C14 Mo1 P2 137.9(2)
C12 Mo1 P2 106.1(3)
C10 Mo1 P2 102.5(2)
C11 Mo1 P2 86.4(2)
P1 Mo1 P2 77.41(7)
C22 P1 C16 103.2(4)
C22 P1 C28 105.5(4)
C16 P1 C28 98.8(4)
C22 P1 Mo1 112.1(3)
C16 P1 Mo1 123.2(3)
C28 P1 Mo1 112.0(3)
C36 P2 C29 104.9(4)
C36 P2 C30 100.0(4)
C29 P2 C30 97.8(4)
C36 P2 Mo1 118.2(3)
C29 P2 Mo1 111.4(3)
C30 P2 Mo1 121.6(3)

loop_
_geom_bond_atom_site_label_1
_geom_bond_atom_site_label_2
_geom_bond_distance
C1 C2 1.206(12)
C1 Mo1 2.135(9)
C2 C3 1.431(12)
C3 C9 1.379(13)
C3 C4 1.398(12)
C4 C5 1.389(12)
C4 H4 0.9500
C5 C6 1.391(13)
C5 H5 0.9500
C6 C8 1.387(13)
C6 C7 1.496(13)
C7 H7A 0.9800
C7 H7B 0.9800
C7 H7C 0.9800
C8 C9 1.411(12)
C8 H8 0.9500
C9 H9 0.9500
C10 C14 1.422(12)
C10 C11 1.433(13)
C10 Mo1 2.365(8)
C10 H10 0.9500
C11 C12 1.421(13)
C11 Mo1 2.385(8)
C11 H11 0.9500
C12 C13 1.412(14)
C12 Mo1 2.357(8)
C12 H12 0.9500
C13 C14 1.415(14)
C13 Mo1 2.307(8)
C13 H13 0.9500
C14 Mo1 2.309(8)
C14 H14 0.9500
C15 O1 1.153(11)
C15 Mo1 1.967(11)
C16 C21 1.402(12)
C16 C17 1.403(12)
C16 P1 1.831(9)
C17 C18 1.390(11)
C17 H17 0.9500
C18 C19 1.383(12)
C18 H18 0.9500
C19 C20 1.394(13)
C19 H19 0.9500
C20 C21 1.394(12)
C20 H20 0.9500
C21 H21 0.9500
C22 C27 1.395(12)
C22 C23 1.398(11)
C22 P1 1.821(9)
C23 C24 1.387(12)
C23 H23 0.9500
C24 C25 1.413(13)
C24 H24 0.9500
C25 C26 1.380(12)
C25 H25 0.9500
C26 C27 1.381(12)
C26 H26 0.9500
C27 H27 0.9500
C28 C29 1.534(11)
C28 P1 1.843(8)
C28 H28A 0.9900
C28 H28B 0.9900
C29 P2 1.837(9)
C29 H29A 0.9900
C29 H29B 0.9900
C30 C31 1.382(12)
C30 C35 1.399(11)
C30 P2 1.850(9)
C31 C32 1.399(12)
C31 H31 0.9500
C32 C33 1.350(13)
C32 H32 0.9500
C33 C34 1.396(13)
C33 H33 0.9500
C34 C35 1.388(12)
C34 H34 0.9500
C35 H35 0.9500
C36 C37 1.401(12)
C36 C41 1.404(11)
C36 P2 1.819(8)
C37 C38 1.385(12)
C37 H37 0.9500
C38 C39 1.385(13)
C38 H38 0.9500
C39 C40 1.357(13)
C39 H39 0.9500
C40 C41 1.404(12)
C40 H40 0.9500
C41 H41 0.9500
Mo1 P1 2.429(2)
Mo1 P2 2.467(2)

loop_
_geom_torsion_atom_site_label_1
_geom_torsion_atom_site_label_2
_geom_torsion_atom_site_label_3
_geom_torsion_atom_site_label_4
_geom_torsion
Mo1 C1 C2 C3 75(16)
C1 C2 C3 C9 84(13)
C1 C2 C3 C4 -95(13)
C9 C3 C4 C5 -1.2(13)
C2 C3 C4 C5 177.8(8)
C3 C4 C5 C6 -0.8(14)
C4 C5 C6 C8 2.5(14)
C4 C5 C6 C7 -175.7(9)
C5 C6 C8 C9 -2.2(14)
C7 C6 C8 C9 176.0(9)
C4 C3 C9 C8 1.5(13)
C2 C3 C9 C8 -177.5(8)
C6 C8 C9 C3 0.2(14)
C14 C10 C11 C12 -0.2(9)
Mo1 C10 C11 C12 -62.6(6)
C14 C10 C11 Mo1 62.5(5)
C10 C11 C12 C13 0.4(9)
Mo1 C11 C12 C13 -62.4(6)
C10 C11 C12 Mo1 62.8(5)
C11 C12 C13 C14 -0.4(9)
Mo1 C12 C13 C14 -64.8(6)
C11 C12 C13 Mo1 64.5(6)
C12 C13 C14 C10 0.3(9)
Mo1 C13 C14 C10 -65.9(6)
C12 C13 C14 Mo1 66.2(6)
C11 C10 C14 C13 -0.1(9)
Mo1 C10 C14 C13 64.4(6)
C11 C10 C14 Mo1 -64.5(5)
C21 C16 C17 C18 0.2(12)
P1 C16 C17 C18 -173.7(6)
C16 C17 C18 C19 -0.9(12)
C17 C18 C19 C20 1.0(13)
C18 C19 C20 C21 -0.3(13)
C19 C20 C21 C16 -0.4(13)
C17 C16 C21 C20 0.4(13)
P1 C16 C21 C20 174.5(7)
C27 C22 C23 C24 -0.8(13)
P1 C22 C23 C24 175.1(7)
C22 C23 C24 C25 0.9(14)
C23 C24 C25 C26 -0.4(14)
C24 C25 C26 C27 -0.1(14)
C25 C26 C27 C22 0.1(14)
C23 C22 C27 C26 0.3(13)
P1 C22 C27 C26 -175.6(7)
P1 C28 C29 P2 -52.9(6)
C35 C30 C31 C32 1.8(12)
P2 C30 C31 C32 -168.6(6)
C30 C31 C32 C33 -2.4(13)
C31 C32 C33 C34 1.8(14)
C32 C33 C34 C35 -0.6(14)
C33 C34 C35 C30 0.0(14)
C31 C30 C35 C34 -0.6(13)
P2 C30 C35 C34 169.6(7)
C41 C36 C37 C38 0.6(12)
P2 C36 C37 C38 -176.5(6)
C36 C37 C38 C39 0.4(13)
C37 C38 C39 C40 -1.7(14)
C38 C39 C40 C41 2.0(14)
C39 C40 C41 C36 -1.0(13)
C37 C36 C41 C40 -0.3(12)
P2 C36 C41 C40 176.7(7)
O1 C15 Mo1 C1 -56(7)
O1 C15 Mo1 C13 22(7)
O1 C15 Mo1 C14 7(7)
O1 C15 Mo1 C12 57(7)
O1 C15 Mo1 C10 64(7)
O1 C15 Mo1 C11 83(7)
O1 C15 Mo1 P1 -124(7)
O1 C15 Mo1 P2 163(7)
C2 C1 Mo1 C15 136(7)
C2 C1 Mo1 C13 31(7)
C2 C1 Mo1 C14 -5(7)
C2 C1 Mo1 C12 45(7)
C2 C1 Mo1 C10 -20(7)
C2 C1 Mo1 C11 12(7)
C2 C1 Mo1 P1 -111(7)
C2 C1 Mo1 P2 -161(7)
C12 C13 Mo1 C15 82.4(6)
C14 C13 Mo1 C15 -162.2(5)
C12 C13 Mo1 C1 158.8(6)
C14 C13 Mo1 C1 -85.9(6)
C12 C13 Mo1 C14 -115.3(8)
C14 C13 Mo1 C12 115.3(8)
C12 C13 Mo1 C10 -78.1(6)
C14 C13 Mo1 C10 37.3(5)
C12 C13 Mo1 C11 -36.8(5)
C14 C13 Mo1 C11 78.6(6)
C12 C13 Mo1 P1 -145.9(5)
C14 C13 Mo1 P1 -30.5(7)
C12 C13 Mo1 P2 -7.9(8)
C14 C13 Mo1 P2 107.5(6)
C13 C14 Mo1 C15 25.3(8)
C10 C14 Mo1 C15 141.5(6)
C13 C14 Mo1 C1 88.3(6)
C10 C14 Mo1 C1 -155.5(6)
C10 C14 Mo1 C13 116.2(8)
C13 C14 Mo1 C12 -37.6(5)
C10 C14 Mo1 C12 78.6(6)
C13 C14 Mo1 C10 -116.2(8)
C13 C14 Mo1 C11 -78.7(6)
C10 C14 Mo1 C11 37.5(5)
C13 C14 Mo1 P1 158.3(5)
C10 C14 Mo1 P1 -85.5(5)
C13 C14 Mo1 P2 -116.7(5)
C10 C14 Mo1 P2 -0.5(7)
C13 C12 Mo1 C15 -103.3(6)
C11 C12 Mo1 C15 140.0(6)
C13 C12 Mo1 C1 -23.1(6)
C11 C12 Mo1 C1 -139.8(5)
C11 C12 Mo1 C13 -116.7(8)
C13 C12 Mo1 C14 38.1(5)
C11 C12 Mo1 C14 -78.6(6)
C13 C12 Mo1 C10 79.8(6)
C11 C12 Mo1 C10 -36.9(5)
C13 C12 Mo1 C11 116.7(8)
C13 C12 Mo1 P1 79.6(9)
C11 C12 Mo1 P1 -37.1(10)
C13 C12 Mo1 P2 174.9(5)
C11 C12 Mo1 P2 58.2(5)
C14 C10 Mo1 C15 -86.2(9)
C11 C10 Mo1 C15 29.4(10)
C14 C10 Mo1 C1 26.4(6)
C11 C10 Mo1 C1 142.0(5)
C14 C10 Mo1 C13 -37.6(5)
C11 C10 Mo1 C13 78.0(6)
C11 C10 Mo1 C14 115.6(8)
C14 C10 Mo1 C12 -79.0(6)
C11 C10 Mo1 C12 36.6(5)
C14 C10 Mo1 C11 -115.6(8)
C14 C10 Mo1 P1 100.9(5)
C11 C10 Mo1 P1 -143.5(5)
C14 C10 Mo1 P2 179.6(5)
C11 C10 Mo1 P2 -64.7(5)
C12 C11 Mo1 C15 -48.5(7)
C10 C11 Mo1 C15 -165.6(5)
C12 C11 Mo1 C1 60.2(7)
C10 C11 Mo1 C1 -56.9(7)
C12 C11 Mo1 C13 37.2(5)
C10 C11 Mo1 C13 -79.9(6)
C12 C11 Mo1 C14 79.3(6)
C10 C11 Mo1 C14 -37.8(5)
C10 C11 Mo1 C12 -117.1(8)
C12 C11 Mo1 C10 117.1(8)
C12 C11 Mo1 P1 162.8(5)
C10 C11 Mo1 P1 45.7(6)
C12 C11 Mo1 P2 -125.1(5)
C10 C11 Mo1 P2 117.8(5)
C27 C22 P1 C16 -140.8(7)
C23 C22 P1 C16 43.4(8)
C27 C22 P1 C28 -37.7(8)
C23 C22 P1 C28 146.6(7)
C27 C22 P1 Mo1 84.5(7)
C23 C22 P1 Mo1 -91.3(7)
C21 C16 P1 C22 39.5(8)
C17 C16 P1 C22 -146.6(7)
C21 C16 P1 C28 -68.8(7)
C17 C16 P1 C28 105.1(7)
C21 C16 P1 Mo1 167.6(6)
C17 C16 P1 Mo1 -18.5(8)
C29 C28 P1 C22 167.5(5)
C29 C28 P1 C16 -86.1(6)
C29 C28 P1 Mo1 45.2(6)
C15 Mo1 P1 C22 150.2(4)
C1 Mo1 P1 C22 78.5(4)
C13 Mo1 P1 C22 20.2(4)
C14 Mo1 P1 C22 2.5(4)
C12 Mo1 P1 C22 -32.9(7)
C10 Mo1 P1 C22 -33.1(4)
C11 Mo1 P1 C22 -57.6(4)
P2 Mo1 P1 C22 -134.3(3)
C15 Mo1 P1 C16 26.0(4)
C1 Mo1 P1 C16 -45.6(4)
C13 Mo1 P1 C16 -104.0(5)
C14 Mo1 P1 C16 -121.6(4)
C12 Mo1 P1 C16 -157.1(7)
C10 Mo1 P1 C16 -157.3(4)
C11 Mo1 P1 C16 178.2(4)
P2 Mo1 P1 C16 101.5(3)
C15 Mo1 P1 C28 -91.5(4)
C1 Mo1 P1 C28 -163.1(4)
C13 Mo1 P1 C28 138.6(4)
C14 Mo1 P1 C28 120.9(4)
C12 Mo1 P1 C28 85.4(7)
C10 Mo1 P1 C28 85.3(4)
C11 Mo1 P1 C28 60.7(4)
P2 Mo1 P1 C28 -15.9(3)
C37 C36 P2 C29 -176.8(6)
C41 C36 P2 C29 6.2(8)
C37 C36 P2 C30 82.3(7)
C41 C36 P2 C30 -94.7(7)
C37 C36 P2 Mo1 -51.9(7)
C41 C36 P2 Mo1 131.1(6)
C28 C29 P2 C36 169.9(5)
C28 C29 P2 C30 -87.6(6)
C28 C29 P2 Mo1 40.9(6)
C31 C30 P2 C36 -176.5(7)
C35 C30 P2 C36 13.5(8)
C31 C30 P2 C29 76.8(7)
C35 C30 P2 C29 -93.2(8)
C31 C30 P2 Mo1 -44.4(8)
C35 C30 P2 Mo1 145.6(6)
C15 Mo1 P2 C36 -21.2(4)
C1 Mo1 P2 C36 -83.9(5)
C13 Mo1 P2 C36 76.9(5)
C14 Mo1 P2 C36 133.0(5)
C12 Mo1 P2 C36 72.2(4)
C10 Mo1 P2 C36 132.7(4)
C11 Mo1 P2 C36 101.3(4)
P1 Mo1 P2 C36 -132.2(3)
C15 Mo1 P2 C29 100.4(4)
C1 Mo1 P2 C29 37.7(5)
C13 Mo1 P2 C29 -161.5(5)
C14 Mo1 P2 C29 -105.4(5)
C12 Mo1 P2 C29 -166.2(4)
C10 Mo1 P2 C29 -105.7(4)
C11 Mo1 P2 C29 -137.1(4)
P1 Mo1 P2 C29 -10.6(3)
C15 Mo1 P2 C30 -145.3(4)
C1 Mo1 P2 C30 152.0(5)
C13 Mo1 P2 C30 -47.1(5)
C14 Mo1 P2 C30 9.0(5)
C12 Mo1 P2 C30 -51.9(4)
C10 Mo1 P2 C30 8.7(4)
C11 Mo1 P2 C30 -22.7(4)
P1 Mo1 P2 C30 103.8(3)
